data_7704022
loop_
_publ_author_name
'Gayen, Firdaus Rahaman'
'Ali, Abdul Aziz'
'Bora, Debashree'
'Roy, Saptarshi'
'Saha, Supriya'
'Saikia, Lakshi'
'Goswamee, Rajib Lochan'
'Saha, Biswajit'

_publ_section_title
;
 A ferrocene functionalized Schiff base containing Cu(ii) complex:
 synthesis, characterization and parts-per-million level catalysis for
 azide alkyne cycloaddition.
;
_journal_issue 20
_journal_name_full 'Dalton transactions (Cambridge, England : 2003)'
_journal_page_first 6578
_journal_page_last 6586
_journal_paper_doi 10.1039/d0dt00915f
_journal_volume 49
_journal_year 2020
_chemical_formula_moiety 'C27 H21 Fe N O'
_chemical_formula_sum 'C27 H21 Fe N O'
_chemical_formula_weight 431.30
_chemical_name_common 9aprf
_space_group_crystal_system monoclinic
_space_group_IT_number 14
_space_group_name_Hall '-P 2ybc'
_space_group_name_H-M_alt 'P 1 21/c 1'
_atom_sites_solution_hydrogens mixed
_audit_creation_method SHELXL-2018/3
_audit_update_record
;
2020-04-06 deposited with the CCDC.	2020-04-08 downloaded from the CCDC.
;
_cell_angle_alpha 90
_cell_angle_beta 104.721(2)
_cell_angle_gamma 90
_cell_formula_units_Z 4
_cell_length_a 9.4133(6)
_cell_length_b 15.4886(9)
_cell_length_c 13.6365(8)
_cell_measurement_reflns_used 6162
_cell_measurement_temperature 273(2)
_cell_measurement_theta_max 28.25
_cell_measurement_theta_min 2.44
_cell_volume 1922.9(2)
_computing_cell_refinement 'Bruker SAINT'
_computing_data_collection 'Bruker APEX2'
_computing_data_reduction 'Bruker SAINT'
_computing_molecular_graphics DIAMOND
_computing_publication_material ciftab
_computing_structure_refinement 'SHELXL-2018/3 (Sheldrick, 2018)'
_computing_structure_solution 'SHELXT 2014/5 (Sheldrick, 2014)'
_diffrn_ambient_temperature 273(2)
_diffrn_measured_fraction_theta_full 0.997
_diffrn_measured_fraction_theta_max 0.997
_diffrn_measurement_device_type 'Bruker APEX-II CCD'
_diffrn_measurement_method '\f and \w scans'
_diffrn_radiation_type MoK\a
_diffrn_radiation_wavelength 0.71073
_diffrn_reflns_av_R_equivalents 0.0397
_diffrn_reflns_av_unetI/netI 0.0250
_diffrn_reflns_Laue_measured_fraction_full 0.997
_diffrn_reflns_Laue_measured_fraction_max 0.997
_diffrn_reflns_limit_h_max 12
_diffrn_reflns_limit_h_min -12
_diffrn_reflns_limit_k_max 20
_diffrn_reflns_limit_k_min -20
_diffrn_reflns_limit_l_max 18
_diffrn_reflns_limit_l_min -18
_diffrn_reflns_number 31055
_diffrn_reflns_point_group_measured_fraction_full 0.997
_diffrn_reflns_point_group_measured_fraction_max 0.997
_diffrn_reflns_theta_full 25.242
_diffrn_reflns_theta_max 28.360
_diffrn_reflns_theta_min 2.714
_diffrn_source 'fine-focus sealed tube'
_exptl_absorpt_coefficient_mu 0.804
_exptl_absorpt_correction_T_max 0.730
_exptl_absorpt_correction_T_min 0.700
_exptl_absorpt_correction_type empirical
_exptl_absorpt_process_details 'SADABS V2008/1 (Bruker AXS)'
_exptl_crystal_colour colorless
_exptl_crystal_density_diffrn 1.490
_exptl_crystal_description block
_exptl_crystal_F_000 896
_exptl_crystal_size_max 0.440
_exptl_crystal_size_mid 0.420
_exptl_crystal_size_min 0.380
_refine_diff_density_max 0.483
_refine_diff_density_min -0.359
_refine_diff_density_rms 0.063
_refine_ls_extinction_method none
_refine_ls_goodness_of_fit_ref 1.080
_refine_ls_hydrogen_treatment mixed
_refine_ls_matrix_type full
_refine_ls_number_parameters 275
_refine_ls_number_reflns 4793
_refine_ls_number_restraints 0
_refine_ls_restrained_S_all 1.080
_refine_ls_R_factor_all 0.0407
_refine_ls_R_factor_gt 0.0341
_refine_ls_shift/su_max 0.002
_refine_ls_shift/su_mean 0.000
_refine_ls_structure_factor_coef Fsqd
_refine_ls_weighting_details 'w=1/[\s^2^(Fo^2^)+(0.0377P)^2^+1.7518P] where P=(Fo^2^+2Fc^2^)/3'
_refine_ls_weighting_scheme calc
_refine_ls_wR_factor_gt 0.0875
_refine_ls_wR_factor_ref 0.0922
_reflns_Friedel_coverage 0.000
_reflns_number_gt 4229
_reflns_number_total 4793
_reflns_threshold_expression 'I > 2\s(I)'
_cod_data_source_file d0dt00915f2.cif
_cod_data_source_block 1
_cod_depositor_comments 'Adding full bibliography for 7704022--7704023.cif.'
_cod_original_sg_symbol_H-M 'P 21/c'
_cod_database_code 7704022
_shelx_shelxl_version_number 2018/3
_shelx_space_group_comment
;
The symmetry employed for this shelxl refinement is uniquely defined
by the following loop, which should always be used as a source of
symmetry information in preference to the above space-group names.
They are only intended as comments.
;
_shelx_estimated_absorpt_t_min 0.719
_shelx_estimated_absorpt_t_max 0.750

loop_
_space_group_symop_operation_xyz
'x, y, z'
'-x, y+1/2, -z+1/2'
'-x, -y, -z'
'x, -y-1/2, z-1/2'

loop_
_atom_site_label
_atom_site_type_symbol
_atom_site_fract_x
_atom_site_fract_y
_atom_site_fract_z
_atom_site_U_iso_or_equiv
_atom_site_adp_type
_atom_site_occupancy
_atom_site_site_symmetry_order
_atom_site_calc_flag
_atom_site_refinement_flags_posn
_atom_site_refinement_flags_adp
_atom_site_refinement_flags_occupancy
_atom_site_disorder_assembly
_atom_site_disorder_group
Fe1 Fe 0.68210(3) 0.20616(2) 0.51952(2) 0.01583(8) Uani 1 1 d . . . . .
O1 O 0.85837(14) 0.61966(8) 1.04368(10) 0.0213(3) Uani 1 1 d . . . . .
H1 H 0.841(3) 0.5908(18) 0.989(2) 0.039(7) Uiso 1 1 d . . . . .
N1 N 0.78835(16) 0.58020(9) 0.85576(11) 0.0172(3) Uani 1 1 d . . . . .
C1 C 0.6488(3) 0.15144(13) 0.64718(16) 0.0391(6) Uani 1 1 d . . . . .
H1A H 0.617578 0.179962 0.697976 0.047 Uiso 1 1 calc R U . . .
C2 C 0.5579(2) 0.11175(12) 0.56100(16) 0.0274(4) Uani 1 1 d . . . . .
H2 H 0.455859 0.109304 0.544557 0.033 Uiso 1 1 calc R U . . .
C3 C 0.6503(2) 0.07610(12) 0.50367(16) 0.0268(4) Uani 1 1 d . . . . .
H3 H 0.618583 0.045915 0.443090 0.032 Uiso 1 1 calc R U . . .
C4 C 0.7988(2) 0.09399(13) 0.55377(18) 0.0333(5) Uani 1 1 d . . . . .
H4 H 0.881093 0.078237 0.531943 0.040 Uiso 1 1 calc R U . . .
C5 C 0.7984(3) 0.14002(14) 0.64267(19) 0.0442(6) Uani 1 1 d . . . . .
H5 H 0.881023 0.159721 0.690428 0.053 Uiso 1 1 calc R U . . .
C6 C 0.80299(18) 0.30701(11) 0.49010(13) 0.0170(3) Uani 1 1 d . . . . .
H6 H 0.902606 0.315990 0.518708 0.020 Uiso 1 1 calc R U . . .
C7 C 0.7416(2) 0.25977(12) 0.40005(13) 0.0208(3) Uani 1 1 d . . . . .
H7 H 0.793635 0.232808 0.359142 0.025 Uiso 1 1 calc R U . . .
C8 C 0.5864(2) 0.26105(12) 0.38361(13) 0.0226(4) Uani 1 1 d . . . . .
H8 H 0.519251 0.234654 0.330105 0.027 Uiso 1 1 calc R U . . .
C9 C 0.55112(19) 0.30964(11) 0.46303(14) 0.0202(3) Uani 1 1 d . . . . .
H9 H 0.457098 0.320530 0.470162 0.024 Uiso 1 1 calc R U . . .
C10 C 0.68477(17) 0.33861(10) 0.52952(12) 0.0141(3) Uani 1 1 d . . . . .
C11 C 0.70483(18) 0.39565(10) 0.61886(12) 0.0152(3) Uani 1 1 d . . . . .
C12 C 0.83931(18) 0.39881(11) 0.69273(13) 0.0182(3) Uani 1 1 d . . . . .
H12 H 0.913330 0.360180 0.688874 0.022 Uiso 1 1 calc R U . . .
C13 C 0.86413(18) 0.45802(11) 0.77102(13) 0.0183(3) Uani 1 1 d . . . . .
H13 H 0.953272 0.458157 0.819958 0.022 Uiso 1 1 calc R U . . .
C14 C 0.75513(18) 0.51770(10) 0.77659(12) 0.0157(3) Uani 1 1 d . . . . .
C15 C 0.61924(18) 0.51409(11) 0.70621(13) 0.0189(3) Uani 1 1 d . . . . .
H15 H 0.545170 0.552432 0.710814 0.023 Uiso 1 1 calc R U . . .
C16 C 0.59449(18) 0.45301(11) 0.62900(13) 0.0191(3) Uani 1 1 d . . . . .
H16 H 0.502720 0.450203 0.583123 0.023 Uiso 1 1 calc R U . . .
C17 C 0.76327(17) 0.66082(11) 0.83457(12) 0.0159(3) Uani 1 1 d . . . . .
H17 H 0.723476 0.676957 0.767512 0.019 Uiso 1 1 calc R U . . .
C18 C 0.84266(18) 0.70266(11) 1.01453(13) 0.0169(3) Uani 1 1 d . . . . .
C19 C 0.87679(18) 0.76556(12) 1.09273(13) 0.0188(3) Uani 1 1 d . . . . .
H19 H 0.907320 0.748136 1.160085 0.023 Uiso 1 1 calc R U . . .
C20 C 0.86510(18) 0.85118(12) 1.06975(13) 0.0191(3) Uani 1 1 d . . . . .
H20 H 0.886455 0.891644 1.121825 0.023 Uiso 1 1 calc R U . . .
C21 C 0.82073(17) 0.87987(11) 0.96727(13) 0.0160(3) Uani 1 1 d . . . . .
C22 C 0.78461(17) 0.81767(11) 0.88736(12) 0.0147(3) Uani 1 1 d . . . . .
C23 C 0.79543(17) 0.72723(11) 0.91252(12) 0.0151(3) Uani 1 1 d . . . . .
C24 C 0.74530(18) 0.84993(11) 0.78653(13) 0.0170(3) Uani 1 1 d . . . . .
H24 H 0.720683 0.811134 0.732827 0.020 Uiso 1 1 calc R U . . .
C25 C 0.74265(19) 0.93691(11) 0.76620(13) 0.0198(3) Uani 1 1 d . . . . .
H25 H 0.716783 0.956094 0.699392 0.024 Uiso 1 1 calc R U . . .
C26 C 0.77911(19) 0.99744(11) 0.84648(14) 0.0209(3) Uani 1 1 d . . . . .
H26 H 0.777612 1.056267 0.832611 0.025 Uiso 1 1 calc R U . . .
C27 C 0.81632(18) 0.96898(11) 0.94396(14) 0.0188(3) Uani 1 1 d . . . . .
H27 H 0.839394 1.008970 0.996485 0.023 Uiso 1 1 calc R U . . .

loop_
_atom_site_aniso_label
_atom_site_aniso_U_11
_atom_site_aniso_U_22
_atom_site_aniso_U_33
_atom_site_aniso_U_23
_atom_site_aniso_U_13
_atom_site_aniso_U_12
Fe1 0.01714(13) 0.01207(13) 0.01793(13) 0.00011(9) 0.00381(9) -0.00220(8)
O1 0.0273(7) 0.0160(6) 0.0190(6) 0.0039(5) 0.0029(5) 0.0003(5)
N1 0.0194(7) 0.0144(7) 0.0181(7) -0.0002(5) 0.0056(5) 0.0004(5)
C1 0.0790(18) 0.0196(10) 0.0239(10) 0.0031(8) 0.0226(11) -0.0039(10)
C2 0.0302(10) 0.0167(8) 0.0414(11) 0.0021(8) 0.0206(9) -0.0061(7)
C3 0.0356(10) 0.0125(8) 0.0363(10) -0.0038(7) 0.0163(8) -0.0046(7)
C4 0.0283(10) 0.0159(9) 0.0558(14) 0.0137(9) 0.0108(9) 0.0068(7)
C5 0.0528(15) 0.0263(11) 0.0395(12) 0.0166(9) -0.0141(11) -0.0097(10)
C6 0.0162(8) 0.0154(8) 0.0203(8) 0.0011(6) 0.0060(6) -0.0019(6)
C7 0.0264(9) 0.0200(8) 0.0173(8) -0.0004(7) 0.0080(7) -0.0005(7)
C8 0.0242(9) 0.0225(9) 0.0175(8) -0.0003(7) -0.0017(7) -0.0017(7)
C9 0.0154(8) 0.0196(8) 0.0233(8) 0.0010(7) 0.0008(6) 0.0009(6)
C10 0.0158(7) 0.0099(7) 0.0163(7) 0.0012(6) 0.0039(6) 0.0002(6)
C11 0.0172(7) 0.0121(7) 0.0166(7) 0.0018(6) 0.0049(6) -0.0014(6)
C12 0.0168(8) 0.0153(8) 0.0219(8) 0.0010(6) 0.0041(6) 0.0043(6)
C13 0.0182(8) 0.0162(8) 0.0181(8) 0.0016(6) 0.0001(6) 0.0021(6)
C14 0.0202(8) 0.0124(7) 0.0153(7) 0.0009(6) 0.0058(6) -0.0010(6)
C15 0.0152(8) 0.0179(8) 0.0242(8) -0.0015(7) 0.0062(6) 0.0024(6)
C16 0.0138(7) 0.0194(8) 0.0230(8) -0.0021(7) 0.0025(6) -0.0004(6)
C17 0.0149(7) 0.0169(8) 0.0162(7) 0.0003(6) 0.0043(6) 0.0005(6)
C18 0.0137(7) 0.0179(8) 0.0193(8) 0.0016(6) 0.0047(6) -0.0003(6)
C19 0.0178(8) 0.0238(9) 0.0152(7) 0.0003(6) 0.0049(6) -0.0009(6)
C20 0.0180(8) 0.0215(8) 0.0192(8) -0.0051(6) 0.0073(6) -0.0018(6)
C21 0.0127(7) 0.0168(8) 0.0194(8) -0.0021(6) 0.0059(6) 0.0002(6)
C22 0.0119(7) 0.0148(7) 0.0178(7) -0.0007(6) 0.0046(6) 0.0010(6)
C23 0.0132(7) 0.0148(7) 0.0171(7) -0.0004(6) 0.0035(6) -0.0004(6)
C24 0.0166(8) 0.0166(8) 0.0177(8) -0.0010(6) 0.0040(6) 0.0004(6)
C25 0.0197(8) 0.0180(8) 0.0220(8) 0.0047(6) 0.0056(6) 0.0016(6)
C26 0.0197(8) 0.0136(8) 0.0299(9) 0.0025(7) 0.0074(7) 0.0015(6)
C27 0.0162(8) 0.0150(8) 0.0260(9) -0.0052(7) 0.0071(6) 0.0004(6)

loop_
_atom_type_symbol
_atom_type_description
_atom_type_scat_dispersion_real
_atom_type_scat_dispersion_imag
_atom_type_scat_source
C C 0.0033 0.0016 'International Tables Vol C Tables 4.2.6.8 and 6.1.1.4'
H H 0.0000 0.0000 'International Tables Vol C Tables 4.2.6.8 and 6.1.1.4'
Fe Fe 0.3463 0.8444 'International Tables Vol C Tables 4.2.6.8 and 6.1.1.4'
N N 0.0061 0.0033 'International Tables Vol C Tables 4.2.6.8 and 6.1.1.4'
O O 0.0106 0.0060 'International Tables Vol C Tables 4.2.6.8 and 6.1.1.4'

loop_
_geom_angle_atom_site_label_1
_geom_angle_atom_site_label_2
_geom_angle_atom_site_label_3
_geom_angle
_geom_angle_site_symmetry_1
_geom_angle_site_symmetry_3
_geom_angle_publ_flag
C7 Fe1 C8 40.95(7) . . ?
C7 Fe1 C1 173.12(10) . . ?
C8 Fe1 C1 145.91(10) . . ?
C7 Fe1 C6 40.93(7) . . ?
C8 Fe1 C6 68.81(7) . . ?
C1 Fe1 C6 134.94(8) . . ?
C7 Fe1 C5 131.96(10) . . ?
C8 Fe1 C5 170.40(10) . . ?
C1 Fe1 C5 41.38(11) . . ?
C6 Fe1 C5 109.84(8) . . ?
C7 Fe1 C2 144.11(8) . . ?
C8 Fe1 C2 113.63(8) . . ?
C1 Fe1 C2 40.45(9) . . ?
C6 Fe1 C2 174.33(7) . . ?
C5 Fe1 C2 68.66(9) . . ?
C7 Fe1 C3 112.45(8) . . ?
C8 Fe1 C3 107.32(8) . . ?
C1 Fe1 C3 68.18(8) . . ?
C6 Fe1 C3 144.36(7) . . ?
C5 Fe1 C3 67.89(9) . . ?
C2 Fe1 C3 40.76(7) . . ?
C7 Fe1 C4 106.80(8) . . ?
C8 Fe1 C4 130.71(9) . . ?
C1 Fe1 C4 68.95(10) . . ?
C6 Fe1 C4 113.75(8) . . ?
C5 Fe1 C4 40.37(10) . . ?
C2 Fe1 C4 68.92(8) . . ?
C3 Fe1 C4 40.64(8) . . ?
C7 Fe1 C9 68.94(7) . . ?
C8 Fe1 C9 40.91(7) . . ?
C1 Fe1 C9 116.07(9) . . ?
C6 Fe1 C9 68.79(7) . . ?
C5 Fe1 C9 148.29(10) . . ?
C2 Fe1 C9 109.42(8) . . ?
C3 Fe1 C9 132.42(8) . . ?
C4 Fe1 C9 170.82(9) . . ?
C7 Fe1 C10 69.13(7) . . ?
C8 Fe1 C10 68.76(7) . . ?
C1 Fe1 C10 111.20(8) . . ?
C6 Fe1 C10 41.22(6) . . ?
C5 Fe1 C10 116.94(8) . . ?
C2 Fe1 C10 134.04(7) . . ?
C3 Fe1 C10 172.52(7) . . ?
C4 Fe1 C10 146.69(8) . . ?
C9 Fe1 C10 40.58(6) . . ?
C18 O1 H1 105.4(18) . . ?
C17 N1 C14 119.71(14) . . ?
C2 C1 C5 107.77(19) . . ?
C2 C1 Fe1 70.12(11) . . ?
C5 C1 Fe1 69.39(12) . . ?
C2 C1 H1A 126.1 . . ?
C5 C1 H1A 126.1 . . ?
Fe1 C1 H1A 125.9 . . ?
C1 C2 C3 107.57(19) . . ?
C1 C2 Fe1 69.43(11) . . ?
C3 C2 Fe1 69.62(10) . . ?
C1 C2 H2 126.2 . . ?
C3 C2 H2 126.2 . . ?
Fe1 C2 H2 126.3 . . ?
C4 C3 C2 108.99(19) . . ?
C4 C3 Fe1 69.89(11) . . ?
C2 C3 Fe1 69.62(10) . . ?
C4 C3 H3 125.5 . . ?
C2 C3 H3 125.5 . . ?
Fe1 C3 H3 126.6 . . ?
C5 C4 C3 107.2(2) . . ?
C5 C4 Fe1 69.35(12) . . ?
C3 C4 Fe1 69.48(11) . . ?
C5 C4 H4 126.4 . . ?
C3 C4 H4 126.4 . . ?
Fe1 C4 H4 126.3 . . ?
C4 C5 C1 108.5(2) . . ?
C4 C5 Fe1 70.28(12) . . ?
C1 C5 Fe1 69.22(12) . . ?
C4 C5 H5 125.8 . . ?
C1 C5 H5 125.8 . . ?
Fe1 C5 H5 126.3 . . ?
C7 C6 C10 108.34(15) . . ?
C7 C6 Fe1 69.46(10) . . ?
C10 C6 Fe1 70.28(9) . . ?
C7 C6 H6 125.8 . . ?
C10 C6 H6 125.8 . . ?
Fe1 C6 H6 126.0 . . ?
C8 C7 C6 107.81(15) . . ?
C8 C7 Fe1 69.52(10) . . ?
C6 C7 Fe1 69.61(10) . . ?
C8 C7 H7 126.1 . . ?
C6 C7 H7 126.1 . . ?
Fe1 C7 H7 126.3 . . ?
C7 C8 C9 108.44(15) . . ?
C7 C8 Fe1 69.53(10) . . ?
C9 C8 Fe1 70.28(10) . . ?
C7 C8 H8 125.8 . . ?
C9 C8 H8 125.8 . . ?
Fe1 C8 H8 126.0 . . ?
C10 C9 C8 108.13(15) . . ?
C10 C9 Fe1 69.95(9) . . ?
C8 C9 Fe1 68.81(10) . . ?
C10 C9 H9 125.9 . . ?
C8 C9 H9 125.9 . . ?
Fe1 C9 H9 126.9 . . ?
C9 C10 C6 107.28(14) . . ?
C9 C10 C11 128.36(15) . . ?
C6 C10 C11 124.22(14) . . ?
C9 C10 Fe1 69.47(10) . . ?
C6 C10 Fe1 68.50(9) . . ?
C11 C10 Fe1 130.41(11) . . ?
C16 C11 C12 117.59(15) . . ?
C16 C11 C10 121.22(15) . . ?
C12 C11 C10 121.02(15) . . ?
C13 C12 C11 121.48(15) . . ?
C13 C12 H12 119.3 . . ?
C11 C12 H12 119.3 . . ?
C12 C13 C14 119.92(15) . . ?
C12 C13 H13 120.0 . . ?
C14 C13 H13 120.0 . . ?
C15 C14 C13 119.66(15) . . ?
C15 C14 N1 122.43(15) . . ?
C13 C14 N1 117.90(15) . . ?
C16 C15 C14 119.82(15) . . ?
C16 C15 H15 120.1 . . ?
C14 C15 H15 120.1 . . ?
C15 C16 C11 121.39(16) . . ?
C15 C16 H16 119.3 . . ?
C11 C16 H16 119.3 . . ?
N1 C17 C23 121.91(15) . . ?
N1 C17 H17 119.0 . . ?
C23 C17 H17 119.0 . . ?
O1 C18 C23 122.50(16) . . ?
O1 C18 C19 116.60(15) . . ?
C23 C18 C19 120.90(15) . . ?
C20 C19 C18 120.41(16) . . ?
C20 C19 H19 119.8 . . ?
C18 C19 H19 119.8 . . ?
C19 C20 C21 121.10(16) . . ?
C19 C20 H20 119.5 . . ?
C21 C20 H20 119.5 . . ?
C27 C21 C20 120.63(16) . . ?
C27 C21 C22 119.90(15) . . ?
C20 C21 C22 119.44(15) . . ?
C24 C22 C21 116.99(15) . . ?
C24 C22 C23 123.93(15) . . ?
C21 C22 C23 119.03(15) . . ?
C18 C23 C22 119.10(15) . . ?
C18 C23 C17 119.21(15) . . ?
C22 C23 C17 121.66(15) . . ?
C25 C24 C22 121.80(16) . . ?
C25 C24 H24 119.1 . . ?
C22 C24 H24 119.1 . . ?
C24 C25 C26 120.31(16) . . ?
C24 C25 H25 119.8 . . ?
C26 C25 H25 119.8 . . ?
C27 C26 C25 119.54(16) . . ?
C27 C26 H26 120.2 . . ?
C25 C26 H26 120.2 . . ?
C26 C27 C21 121.45(16) . . ?
C26 C27 H27 119.3 . . ?
C21 C27 H27 119.3 . . ?

loop_
_geom_bond_atom_site_label_1
_geom_bond_atom_site_label_2
_geom_bond_distance
_geom_bond_site_symmetry_2
_geom_bond_publ_flag
Fe1 C7 2.0299(17) . ?
Fe1 C8 2.0299(18) . ?
Fe1 C1 2.031(2) . ?
Fe1 C6 2.0318(16) . ?
Fe1 C5 2.033(2) . ?
Fe1 C2 2.0398(18) . ?
Fe1 C3 2.0399(18) . ?
Fe1 C4 2.0452(19) . ?
Fe1 C9 2.0494(18) . ?
Fe1 C10 2.0557(16) . ?
O1 C18 1.343(2) . ?
O1 H1 0.85(3) . ?
N1 C17 1.290(2) . ?
N1 C14 1.424(2) . ?
C1 C2 1.407(3) . ?
C1 C5 1.436(4) . ?
C1 H1A 0.9300 . ?
C2 C3 1.421(3) . ?
C2 H2 0.9300 . ?
C3 C4 1.419(3) . ?
C3 H3 0.9300 . ?
C4 C5 1.407(4) . ?
C4 H4 0.9300 . ?
C5 H5 0.9300 . ?
C6 C7 1.420(2) . ?
C6 C10 1.439(2) . ?
C6 H6 0.9300 . ?
C7 C8 1.420(3) . ?
C7 H7 0.9300 . ?
C8 C9 1.426(3) . ?
C8 H8 0.9300 . ?
C9 C10 1.424(2) . ?
C9 H9 0.9300 . ?
C10 C11 1.478(2) . ?
C11 C16 1.400(2) . ?
C11 C12 1.404(2) . ?
C12 C13 1.382(2) . ?
C12 H12 0.9300 . ?
C13 C14 1.397(2) . ?
C13 H13 0.9300 . ?
C14 C15 1.392(2) . ?
C15 C16 1.390(2) . ?
C15 H15 0.9300 . ?
C16 H16 0.9300 . ?
C17 C23 1.455(2) . ?
C17 H17 0.9300 . ?
C18 C23 1.401(2) . ?
C18 C19 1.420(2) . ?
C19 C20 1.361(3) . ?
C19 H19 0.9300 . ?
C20 C21 1.424(2) . ?
C20 H20 0.9300 . ?
C21 C27 1.415(2) . ?
C21 C22 1.429(2) . ?
C22 C24 1.421(2) . ?
C22 C23 1.440(2) . ?
C24 C25 1.374(2) . ?
C24 H24 0.9300 . ?
C25 C26 1.416(3) . ?
C25 H25 0.9300 . ?
C26 C27 1.359(3) . ?
C26 H26 0.9300 . ?
C27 H27 0.9300 . ?
